data_7159601
loop_
_publ_author_name
'Das, Eshani'
'Feliciano, Mark Aldren M.'
'Yamanushkin, Pavel'
'Lin, Xinsong'
'Gold, Brian'

_publ_section_title
;
 Oxa-azabenzobenzocyclooctynes (O-ABCs): heterobiarylcyclooctynes bearing
 an endocyclic heteroatom.
;
_journal_issue 44
_journal_name_full 'Organic &amp; biomolecular chemistry'
_journal_page_first 8857
_journal_page_last 8862
_journal_paper_doi 10.1039/d3ob01559a
_journal_volume 21
_journal_year 2023
_chemical_formula_moiety 'C21 H16 N4 O'
_chemical_formula_sum 'C21 H16 N4 O'
_chemical_formula_weight 340.38
_space_group_crystal_system monoclinic
_space_group_IT_number 14
_space_group_name_Hall '-P 2ybc'
_space_group_name_H-M_alt 'P 1 21/c 1'
_atom_sites_solution_hydrogens geom
_atom_sites_solution_primary dual
_audit_creation_date 2022-11-04
_audit_creation_method
;
Olex2 1.5-ac5-024
(compiled 2022.04.12 svn.rca3783a0 for Rigaku Oxford Diffraction, GUI svn.r6498)
;
_audit_update_record
;
2023-08-04 deposited with the CCDC.	2023-10-11 downloaded from the CCDC.
;
_cell_angle_alpha 90
_cell_angle_beta 94.1900(10)
_cell_angle_gamma 90
_cell_formula_units_Z 4
_cell_length_a 9.11690(10)
_cell_length_b 12.31300(10)
_cell_length_c 14.85260(10)
_cell_measurement_reflns_used 22601
_cell_measurement_temperature 149.99(10)
_cell_measurement_theta_max 77.7570
_cell_measurement_theta_min 4.6570
_cell_volume 1662.84(3)
_computing_cell_refinement 'CrysAlisPro 1.171.42.67a (Rigaku OD, 2022)'
_computing_data_collection 'CrysAlisPro 1.171.42.67a (Rigaku OD, 2022)'
_computing_data_reduction 'CrysAlisPro 1.171.42.67a (Rigaku OD, 2022)'
_computing_molecular_graphics 'Olex2 1.5-ac5-024 (Dolomanov et al., 2009)'
_computing_publication_material 'Olex2 1.5-ac5-024 (Dolomanov et al., 2009)'
_computing_structure_refinement 'SHELXL 2014/7 (Sheldrick, 2015)'
_computing_structure_solution 'SHELXT  (Sheldrick, 2015)'
_diffrn_ambient_environment N~2~
_diffrn_ambient_temperature 149.99(10)
_diffrn_detector 'Hybrid Pixel Array Detector'
_diffrn_detector_area_resol_mean 10.0000
_diffrn_detector_type HyPix
_diffrn_measured_fraction_theta_full 1.000
_diffrn_measured_fraction_theta_max 0.994
_diffrn_measurement_details
;
List of Runs (angles in degrees, time in seconds):

  # Type    Start    End  Width  t~exp~   \w     \q     \k     \f   Frames
#--------------------------------------------------------------------------
  1  \w    -19.00  27.00   0.50    0.05    --  -47.05  37.00-150.00   92
  2  \w    -59.00  26.00   0.50    0.05    --  -47.05  65.00 -40.00  170
  3  \w      1.00  28.00   0.50    0.05    --  -47.05  19.00 -30.00   54
  4  \w      1.00  28.00   0.50    0.05    --  -47.05  19.00  90.00   54
  5  \w      1.00  28.00   0.50    0.05    --  -47.05  19.00 120.00   54
  6  \w    -19.00  27.00   0.50    0.05    --  -47.05  37.00 150.00   92
  7  \w     28.00 119.00   0.50    0.05    --   47.05  65.00 -40.00  182
  8  \w     82.00 119.00   0.50    0.05    --   47.05  57.00  30.00   74
  9  \w    113.00 154.00   0.50    0.19    --  110.00  77.00  90.00   82
 10  \w    101.00 168.00   0.50    0.19    --  110.00  77.00  30.00  134
 11  \w    101.00 178.00   0.50    0.19    --  110.00  77.00   0.00  154
 12  \w     93.00 178.00   0.50    0.19    --  110.00  61.00  90.00  170
 13  \w     93.00 129.00   0.50    0.19    --  110.00  61.00  30.00   72
 14  \w    137.00 164.00   0.50    0.19    --  110.00  61.00  30.00   54
 15  \w     93.00 178.00   0.50    0.19    --  110.00  61.00   0.00  170
 16  \w     98.00 123.00   0.50    0.19    --  110.00  61.00  60.00   50
 17  \w     91.00 178.00   0.50    0.19    --  110.00  65.00 -40.00  174
 18  \w     96.00 178.00   0.50    0.19    --  110.00  45.00-120.00  164
 19  \w    120.00 166.00   0.50    0.19    --  110.00  77.00-150.00   92
 20  \w     98.00 147.00   0.50    0.19    --  110.00  30.00-150.00   98
 21  \w     82.00 119.00   0.50    0.05    --   47.05  57.00-120.00   74
 22  \w     96.00 178.00   0.50    0.19    --  110.00  30.00-180.00  164
 23  \w     92.00 178.00   0.50    0.19    --  110.00  15.00 -60.00  172
 24  \w     96.00 178.00   0.50    0.19    --  110.00  45.00  60.00  164
 25  \w     96.00 155.00   0.50    0.19    --  110.00  45.00  90.00  118
 26  \w    104.00 130.00   0.50    0.19    --  110.00  45.00 120.00   52
 27  \w     39.00  70.00   0.50    0.19    --  110.00 -45.00 -30.00   62
 28  \w     38.00 134.00   0.50    0.19    --  110.00 -77.00  60.00  192
 29  \w     99.00 133.00   0.50    0.19    --  110.00 -77.00 -60.00   68
 30  \w     53.00  89.00   0.50    0.19    --  110.00 -61.00 -30.00   72
 31  \w     38.00  95.00   0.50    0.19    --  110.00 -77.00 -60.00  114
 32  \w    -25.00  66.00   0.50    0.05    --   47.05 -65.00-176.00  182
 33  \w     38.00 101.00   0.50    0.19    --  110.00 -65.00-176.00  126
 34  \w     38.00  71.00   0.50    0.19    --  110.00 -45.00-180.00   66
 35  \w     39.00  71.00   0.50    0.19    --  110.00 -45.00-120.00   64
 36  \w     38.00  71.00   0.50    0.19    --  110.00 -45.00 -90.00   66
 37  \w     38.00  71.00   0.50    0.19    --  110.00 -45.00 -60.00   66
 38  \w     38.00  63.00   0.50    0.19    --  110.00 -45.00   0.00   50
 39  \w     38.00  71.00   0.50    0.19    --  110.00 -45.00 120.00   66
 40  \w     34.00  94.00   0.50    0.05    --   47.05-125.00   0.00  120
 41  \w     38.00 106.00   0.50    0.19    --  110.00 -94.00 120.00  136
 42  \w     40.00 112.00   0.50    0.19    --  110.00-125.00 -30.00  144
 43  \w     64.00  90.00   0.50    0.19    --  110.00 -94.00 -30.00   52
 44  \w     39.00  89.00   0.50    0.19    --  110.00 -94.00 -90.00  100
 45  \w     38.00 106.00   0.50    0.19    --  110.00 -94.00-120.00  136
 46  \w     38.00 106.00   0.50    0.19    --  110.00 -94.00-150.00  136
 47  \w    -59.00 -15.00   0.50    0.19    --  -88.50  65.00 -40.00   88
 48  \w   -121.00 -32.00   0.50    0.05    --  -47.05 -37.00  60.00  178
 49  \w   -161.00 -74.00   0.50    0.19    --  -88.50 -45.00  60.00  174
 50  \w   -119.00 -82.00   0.50    0.05    --  -47.05 -57.00   0.00   74
 51  \w   -119.00 -28.00   0.50    0.05    --  -47.05 -65.00-176.00  182
 52  \w   -160.00 -69.00   0.50    0.19    --  -88.50 -65.00-176.00  182
 53  \w   -161.00 -15.00   0.50    0.19    --  -88.50   0.00   0.00  292
;
_diffrn_measurement_device 'four-circle diffractometer'
_diffrn_measurement_device_type 'XtaLAB Synergy, Dualflex, HyPix'
_diffrn_measurement_method '\w scans'
_diffrn_orient_matrix_type 'CrysAlisPro convention (1999,Acta A55,543-557)'
_diffrn_orient_matrix_UB_11 -0.1469095000
_diffrn_orient_matrix_UB_12 -0.0295817000
_diffrn_orient_matrix_UB_13 -0.0520859000
_diffrn_orient_matrix_UB_21 0.0783803000
_diffrn_orient_matrix_UB_22 -0.0887820000
_diffrn_orient_matrix_UB_23 -0.0516172000
_diffrn_orient_matrix_UB_31 -0.0313752000
_diffrn_orient_matrix_UB_32 -0.0830343000
_diffrn_orient_matrix_UB_33 0.0737537000
_diffrn_radiation_monochromator mirror
_diffrn_radiation_probe x-ray
_diffrn_radiation_type 'Cu K\a'
_diffrn_radiation_wavelength 1.54184
_diffrn_reflns_av_R_equivalents 0.0397
_diffrn_reflns_av_unetI/netI 0.0181
_diffrn_reflns_Laue_measured_fraction_full 1.000
_diffrn_reflns_Laue_measured_fraction_max 0.994
_diffrn_reflns_limit_h_max 11
_diffrn_reflns_limit_h_min -11
_diffrn_reflns_limit_k_max 15
_diffrn_reflns_limit_k_min -15
_diffrn_reflns_limit_l_max 18
_diffrn_reflns_limit_l_min -17
_diffrn_reflns_number 34000
_diffrn_reflns_point_group_measured_fraction_full 1.000
_diffrn_reflns_point_group_measured_fraction_max 0.994
_diffrn_reflns_theta_full 67.684
_diffrn_reflns_theta_max 78.047
_diffrn_reflns_theta_min 4.670
_diffrn_source 'micro-focus sealed X-ray tube'
_diffrn_source_type 'PhotonJet (Cu) X-ray Source'
_exptl_absorpt_coefficient_mu 0.696
_exptl_absorpt_correction_T_max 1.000
_exptl_absorpt_correction_T_min 0.548
_exptl_absorpt_correction_type gaussian
_exptl_absorpt_process_details
;
CrysAlisPro 1.171.42.67a (Rigaku Oxford Diffraction, 2022)
Numerical absorption correction based on gaussian integration over
a multifaceted crystal model
Empirical absorption correction using spherical harmonics,
implemented in SCALE3 ABSPACK scaling algorithm.
;
_exptl_crystal_colour 'clear whiteish colourless'
_exptl_crystal_colour_lustre clear
_exptl_crystal_colour_modifier whiteish
_exptl_crystal_colour_primary colourless
_exptl_crystal_density_diffrn 1.360
_exptl_crystal_description irregular
_exptl_crystal_F_000 712
_exptl_crystal_size_max 0.303
_exptl_crystal_size_mid 0.284
_exptl_crystal_size_min 0.160
_refine_diff_density_max 0.241
_refine_diff_density_min -0.184
_refine_diff_density_rms 0.037
_refine_ls_extinction_coef 0.0025(3)
_refine_ls_extinction_expression Fc^*^=kFc[1+0.001xFc^2^\l^3^/sin(2\q)]^-1/4^
_refine_ls_extinction_method 'SHELXL-2014/7 (Sheldrick 2014'
_refine_ls_goodness_of_fit_ref 1.061
_refine_ls_hydrogen_treatment constr
_refine_ls_matrix_type full
_refine_ls_number_parameters 236
_refine_ls_number_reflns 3550
_refine_ls_number_restraints 0
_refine_ls_restrained_S_all 1.061
_refine_ls_R_factor_all 0.0358
_refine_ls_R_factor_gt 0.0345
_refine_ls_shift/su_max 0.000
_refine_ls_shift/su_mean 0.000
_refine_ls_structure_factor_coef Fsqd
_refine_ls_weighting_details 'w=1/[\s^2^(Fo^2^)+(0.0406P)^2^+0.5535P] where P=(Fo^2^+2Fc^2^)/3'
_refine_ls_weighting_scheme calc
_refine_ls_wR_factor_gt 0.0881
_refine_ls_wR_factor_ref 0.0891
_reflns_Friedel_coverage 0.000
_reflns_number_gt 3373
_reflns_number_total 3550
_reflns_threshold_expression 'I > 2\s(I)'
_cod_data_source_file d3ob01559a2.cif
_cod_data_source_block ed-188-lc_auto
_cod_depositor_comments 'Adding full bibliography for 7159600--7159602.cif.'
_cod_database_code 7159601
_shelx_shelxl_version_number 2014/7
_chemical_oxdiff_formula C21H16N4O
_chemical_oxdiff_usercomment 150K
_shelx_space_group_comment
;
The symmetry employed for this shelxl refinement is uniquely defined
by the following loop, which should always be used as a source of
symmetry information in preference to the above space-group names.
They are only intended as comments.
;
_olex2_refinement_description
;
1. Fixed Uiso
 At 1.2 times of:
  All C(H) groups, All C(H,H) groups
2.a Secondary CH2 refined with riding coordinates:
 C1(H1A,H1B), C15(H15A,H15B)
2.b Aromatic/amide H refined with riding coordinates:
 C3(H3), C4(H4), C5(H5), C6(H6), C12(H12), C13(H13), C14(H14), C17(H17),
 C18(H18), C19(H19), C20(H20), C21(H21)
;
_olex2_submission_special_instructions 'No special instructions were received'
_oxdiff_exptl_absorpt_empirical_details
;
Empirical correction (ABSPACK) includes:
- Absorption correction using spherical harmonics
- Frame scaling
- Detector area scaling
;
_oxdiff_exptl_absorpt_empirical_full_max 2.445
_oxdiff_exptl_absorpt_empirical_full_min 0.676

loop_
_space_group_symop_operation_xyz
'x, y, z'
'-x, y+1/2, -z+1/2'
'-x, -y, -z'
'x, -y-1/2, z-1/2'

loop_
_atom_site_label
_atom_site_type_symbol
_atom_site_fract_x
_atom_site_fract_y
_atom_site_fract_z
_atom_site_U_iso_or_equiv
_atom_site_adp_type
_atom_site_occupancy
_atom_site_site_symmetry_order
_atom_site_calc_flag
_atom_site_refinement_flags_posn
_atom_site_refinement_flags_adp
_atom_site_refinement_flags_occupancy
_atom_site_disorder_assembly
_atom_site_disorder_group
O1 O 0.94984(8) 0.64030(7) 0.67909(5) 0.02814(19) Uani 1 1 d . . . . .
N1 N 0.80116(10) 0.66346(7) 0.44125(6) 0.0238(2) Uani 1 1 d . . . . .
N2 N 0.54554(9) 0.73250(7) 0.52934(6) 0.02032(19) Uani 1 1 d . . . . .
N3 N 0.41239(9) 0.70855(7) 0.55762(6) 0.0238(2) Uani 1 1 d . . . . .
N4 N 0.42707(9) 0.62118(7) 0.60840(6) 0.02320(19) Uani 1 1 d . . . . .
C1 C 0.82909(11) 0.62336(9) 0.73491(7) 0.0241(2) Uani 1 1 d . . . . .
H1A H 0.7534 0.6795 0.7203 0.029 Uiso 1 1 calc R U . . .
H1B H 0.8650 0.6328 0.7990 0.029 Uiso 1 1 calc R U . . .
C2 C 0.75917(11) 0.51303(9) 0.72343(6) 0.0212(2) Uani 1 1 d . . . . .
C3 C 0.81976(12) 0.42454(9) 0.77181(7) 0.0252(2) Uani 1 1 d . . . . .
H3 H 0.9091 0.4332 0.8082 0.030 Uiso 1 1 calc R U . . .
C4 C 0.75093(13) 0.32430(9) 0.76723(7) 0.0281(2) Uani 1 1 d . . . . .
H4 H 0.7937 0.2643 0.7997 0.034 Uiso 1 1 calc R U . . .
C5 C 0.61886(12) 0.31145(9) 0.71503(7) 0.0265(2) Uani 1 1 d . . . . .
H5 H 0.5704 0.2431 0.7133 0.032 Uiso 1 1 calc R U . . .
C6 C 0.55783(11) 0.39781(9) 0.66558(7) 0.0225(2) Uani 1 1 d . . . . .
H6 H 0.4678 0.3886 0.6300 0.027 Uiso 1 1 calc R U . . .
C7 C 0.62892(11) 0.49839(8) 0.66822(6) 0.0198(2) Uani 1 1 d . . . . .
C8 C 0.57084(10) 0.59009(8) 0.61360(6) 0.0196(2) Uani 1 1 d . . . . .
C9 C 0.64885(10) 0.66054(8) 0.56289(6) 0.0191(2) Uani 1 1 d . . . . .
C10 C 0.79960(11) 0.65675(8) 0.53220(7) 0.0197(2) Uani 1 1 d . . . . .
C11 C 0.93038(11) 0.64305(8) 0.58706(7) 0.0213(2) Uani 1 1 d . . . . .
C12 C 1.06238(11) 0.63514(9) 0.54528(8) 0.0245(2) Uani 1 1 d . . . . .
H12 H 1.1523 0.6246 0.5807 0.029 Uiso 1 1 calc R U . . .
C13 C 1.06241(11) 0.64250(9) 0.45302(8) 0.0261(2) Uani 1 1 d . . . . .
H13 H 1.1516 0.6380 0.4239 0.031 Uiso 1 1 calc R U . . .
C14 C 0.92854(12) 0.65664(9) 0.40328(7) 0.0265(2) Uani 1 1 d . . . . .
H14 H 0.9280 0.6616 0.3394 0.032 Uiso 1 1 calc R U . . .
C15 C 0.56515(11) 0.83294(8) 0.47938(7) 0.0225(2) Uani 1 1 d . . . . .
H15A H 0.4676 0.8640 0.4605 0.027 Uiso 1 1 calc R U . . .
H15B H 0.6159 0.8166 0.4242 0.027 Uiso 1 1 calc R U . . .
C16 C 0.65395(11) 0.91554(8) 0.53575(7) 0.0212(2) Uani 1 1 d . . . . .
C17 C 0.63185(13) 0.93075(9) 0.62650(7) 0.0289(2) Uani 1 1 d . . . . .
H17 H 0.5625 0.8869 0.6545 0.035 Uiso 1 1 calc R U . . .
C18 C 0.71044(14) 1.00959(10) 0.67650(8) 0.0335(3) Uani 1 1 d . . . . .
H18 H 0.6957 1.0188 0.7387 0.040 Uiso 1 1 calc R U . . .
C19 C 0.81021(12) 1.07471(10) 0.63578(9) 0.0326(3) Uani 1 1 d . . . . .
H19 H 0.8634 1.1290 0.6698 0.039 Uiso 1 1 calc R U . . .
C20 C 0.83219(13) 1.06046(10) 0.54549(9) 0.0357(3) Uani 1 1 d . . . . .
H20 H 0.9000 1.1054 0.5173 0.043 Uiso 1 1 calc R U . . .
C21 C 0.75501(13) 0.98036(10) 0.49594(8) 0.0296(2) Uani 1 1 d . . . . .
H21 H 0.7718 0.9700 0.4342 0.036 Uiso 1 1 calc R U . . .

loop_
_atom_site_aniso_label
_atom_site_aniso_U_11
_atom_site_aniso_U_22
_atom_site_aniso_U_33
_atom_site_aniso_U_23
_atom_site_aniso_U_13
_atom_site_aniso_U_12
O1 0.0191(4) 0.0430(5) 0.0218(4) 0.0017(3) -0.0019(3) -0.0075(3)
N1 0.0224(4) 0.0266(5) 0.0224(4) 0.0015(3) 0.0025(3) 0.0021(3)
N2 0.0167(4) 0.0216(4) 0.0225(4) -0.0003(3) 0.0003(3) 0.0012(3)
N3 0.0172(4) 0.0268(5) 0.0274(4) -0.0001(3) 0.0019(3) 0.0010(3)
N4 0.0182(4) 0.0256(4) 0.0259(4) -0.0003(3) 0.0017(3) 0.0006(3)
C1 0.0220(5) 0.0306(6) 0.0194(5) -0.0027(4) 0.0007(4) -0.0033(4)
C2 0.0201(5) 0.0268(5) 0.0169(4) -0.0025(4) 0.0035(3) 0.0002(4)
C3 0.0243(5) 0.0337(6) 0.0176(4) -0.0001(4) 0.0011(4) 0.0042(4)
C4 0.0337(6) 0.0287(6) 0.0223(5) 0.0044(4) 0.0045(4) 0.0076(4)
C5 0.0327(6) 0.0226(5) 0.0250(5) -0.0005(4) 0.0067(4) -0.0009(4)
C6 0.0228(5) 0.0246(5) 0.0204(5) -0.0028(4) 0.0035(4) -0.0014(4)
C7 0.0195(5) 0.0233(5) 0.0170(4) -0.0017(4) 0.0039(3) 0.0009(4)
C8 0.0170(4) 0.0216(5) 0.0202(4) -0.0030(4) 0.0009(3) -0.0007(4)
C9 0.0174(5) 0.0206(5) 0.0190(4) -0.0018(4) -0.0014(3) 0.0009(4)
C10 0.0180(5) 0.0192(5) 0.0220(5) -0.0001(4) 0.0019(4) 0.0001(4)
C11 0.0203(5) 0.0207(5) 0.0227(5) -0.0002(4) 0.0005(4) -0.0027(4)
C12 0.0172(5) 0.0246(5) 0.0316(5) -0.0014(4) 0.0006(4) -0.0016(4)
C13 0.0211(5) 0.0258(5) 0.0323(6) -0.0020(4) 0.0086(4) -0.0006(4)
C14 0.0270(5) 0.0289(5) 0.0242(5) 0.0013(4) 0.0066(4) 0.0014(4)
C15 0.0238(5) 0.0221(5) 0.0213(5) 0.0018(4) -0.0011(4) 0.0025(4)
C16 0.0204(5) 0.0210(5) 0.0219(5) 0.0013(4) 0.0002(4) 0.0040(4)
C17 0.0338(6) 0.0295(6) 0.0237(5) 0.0010(4) 0.0048(4) -0.0034(5)
C18 0.0398(7) 0.0355(6) 0.0246(5) -0.0049(5) -0.0019(5) 0.0016(5)
C19 0.0240(5) 0.0292(6) 0.0435(7) -0.0092(5) -0.0057(5) 0.0020(4)
C20 0.0280(6) 0.0314(6) 0.0489(7) -0.0036(5) 0.0110(5) -0.0056(5)
C21 0.0316(6) 0.0298(6) 0.0286(5) -0.0003(4) 0.0101(4) -0.0009(5)

loop_
_atom_type_symbol
_atom_type_description
_atom_type_scat_dispersion_real
_atom_type_scat_dispersion_imag
_atom_type_scat_source
C C 0.0181 0.0091 'International Tables Vol C Tables 4.2.6.8 and 6.1.1.4'
H H 0.0000 0.0000 'International Tables Vol C Tables 4.2.6.8 and 6.1.1.4'
N N 0.0311 0.0180 'International Tables Vol C Tables 4.2.6.8 and 6.1.1.4'
O O 0.0492 0.0322 'International Tables Vol C Tables 4.2.6.8 and 6.1.1.4'

loop_
_exptl_crystal_face_index_h
_exptl_crystal_face_index_k
_exptl_crystal_face_index_l
_exptl_crystal_face_perp_dist
-1 0 0 0.0854
1 0 0 0.0744
0 -1 0 0.1421
0 1 0 0.1421
0 0 1 0.1426
0 0 -1 0.1485
-1 -1 0 0.0477
2 5 3 0.0797
5 -1 -1 0.0687

loop_
_geom_angle_atom_site_label_1
_geom_angle_atom_site_label_2
_geom_angle_atom_site_label_3
_geom_angle
_geom_angle_site_symmetry_1
_geom_angle_site_symmetry_3
_geom_angle_publ_flag
C11 O1 C1 122.05(8) . . ?
C14 N1 C10 119.48(9) . . ?
N3 N2 C9 111.04(8) . . ?
N3 N2 C15 119.40(8) . . ?
C9 N2 C15 129.08(8) . . ?
N4 N3 N2 107.57(8) . . ?
N3 N4 C8 108.64(8) . . ?
O1 C1 C2 113.61(8) . . ?
C3 C2 C1 119.84(9) . . ?
C3 C2 C7 119.08(10) . . ?
C7 C2 C1 121.00(9) . . ?
C4 C3 C2 120.63(10) . . ?
C3 C4 C5 119.94(10) . . ?
C6 C5 C4 120.35(10) . . ?
C5 C6 C7 119.86(10) . . ?
C2 C7 C8 118.67(9) . . ?
C6 C7 C2 120.06(9) . . ?
C6 C7 C8 121.26(9) . . ?
N4 C8 C7 123.70(9) . . ?
N4 C8 C9 108.94(9) . . ?
C9 C8 C7 127.32(9) . . ?
N2 C9 C8 103.80(8) . . ?
N2 C9 C10 122.77(9) . . ?
C8 C9 C10 132.50(9) . . ?
N1 C10 C9 112.51(8) . . ?
N1 C10 C11 121.04(9) . . ?
C11 C10 C9 126.40(9) . . ?
O1 C11 C10 128.78(9) . . ?
O1 C11 C12 112.93(9) . . ?
C12 C11 C10 118.23(9) . . ?
C13 C12 C11 120.10(10) . . ?
C12 C13 C14 118.30(10) . . ?
N1 C14 C13 122.84(10) . . ?
N2 C15 C16 111.62(8) . . ?
C17 C16 C15 121.15(9) . . ?
C21 C16 C15 119.80(9) . . ?
C21 C16 C17 119.00(10) . . ?
C18 C17 C16 120.46(10) . . ?
C19 C18 C17 120.06(11) . . ?
C20 C19 C18 119.80(11) . . ?
C19 C20 C21 120.01(11) . . ?
C16 C21 C20 120.65(10) . . ?

loop_
_geom_bond_atom_site_label_1
_geom_bond_atom_site_label_2
_geom_bond_distance
_geom_bond_site_symmetry_2
_geom_bond_publ_flag
O1 C1 1.4409(12) . ?
O1 C11 1.3659(12) . ?
N1 C10 1.3545(13) . ?
N1 C14 1.3302(14) . ?
N2 N3 1.3459(11) . ?
N2 C9 1.3608(13) . ?
N2 C15 1.4600(13) . ?
N3 N4 1.3151(13) . ?
N4 C8 1.3622(13) . ?
C1 C2 1.5050(15) . ?
C2 C3 1.3966(15) . ?
C2 C7 1.4045(14) . ?
C3 C4 1.3841(17) . ?
C4 C5 1.3927(16) . ?
C5 C6 1.3856(15) . ?
C6 C7 1.3970(14) . ?
C7 C8 1.4665(14) . ?
C8 C9 1.3799(14) . ?
C9 C10 1.4800(13) . ?
C10 C11 1.4042(14) . ?
C11 C12 1.3971(14) . ?
C12 C13 1.3733(16) . ?
C13 C14 1.3907(16) . ?
C15 C16 1.5139(14) . ?
C16 C17 1.3901(15) . ?
C16 C21 1.3838(15) . ?
C17 C18 1.3890(16) . ?
C18 C19 1.3843(18) . ?
C19 C20 1.3815(18) . ?
C20 C21 1.3906(17) . ?

loop_
_exptl_oxdiff_crystal_face_indexfrac_h
_exptl_oxdiff_crystal_face_indexfrac_k
_exptl_oxdiff_crystal_face_indexfrac_l
_exptl_oxdiff_crystal_face_x
_exptl_oxdiff_crystal_face_y
_exptl_oxdiff_crystal_face_z
-1.0000 -0.0000 0.0000 0.1469 -0.0784 0.0314
1.0000 0.0000 -0.0000 -0.1469 0.0784 -0.0314
-0.0000 -1.0000 -0.0000 0.0296 0.0888 0.0830
0.0000 1.0000 0.0000 -0.0296 -0.0888 -0.0830
-0.0000 -0.0000 1.0000 -0.0521 -0.0516 0.0738
0.0000 0.0000 -1.0000 0.0521 0.0516 -0.0738
-1.0000 -1.0000 -0.0000 0.1765 0.0104 0.1144
2.0000 5.0000 3.0000 -0.5980 -0.4420 -0.2567
5.0000 -1.0000 -1.0000 -0.6529 0.5323 -0.1476
